data_4088492
loop_
_publ_author_name
'Harisomayajula, N. V. Satyachand'
'Chen, Han-Gung'
'Kuo, Ting-Shen'
'Tsai, Yi-Chou'

_publ_section_title
;
 Reductive Cleavage of Acyl Halides to Carboxylato Alkylidyne Complexes
 from Their Reactions with the Quintuply Bonded Dimolybdenum Amidinate
;
_journal_issue 10
_journal_name_full Organometallics
_journal_page_first 1534
_journal_paper_doi 10.1021/acs.organomet.6b00132
_journal_volume 35
_journal_year 2016
_chemical_formula_moiety 'C64 H80 Cl2 Mo2 N4 O2'
_chemical_formula_sum 'C64 H80 Cl2 Mo2 N4 O2'
_chemical_formula_weight 1200.10
_space_group_IT_number 2
_space_group_name_Hall '-P 1'
_space_group_name_H-M_alt 'P -1'
_symmetry_cell_setting triclinic
_symmetry_space_group_name_H-M 'P -1'
_atom_sites_solution_hydrogens geom
_atom_sites_solution_primary direct
_atom_sites_solution_secondary difmap
_audit_creation_method SHELXL-97
_cell_angle_alpha 84.099(3)
_cell_angle_beta 80.683(3)
_cell_angle_gamma 81.330(3)
_cell_formula_units_Z 2
_cell_length_a 13.103(2)
_cell_length_b 14.080(2)
_cell_length_c 19.976(3)
_cell_measurement_reflns_used 5870
_cell_measurement_temperature 200(2)
_cell_measurement_theta_max 25.00
_cell_measurement_theta_min 2.41
_cell_volume 3583.6(9)
_computing_molecular_graphics 'Ortep-3 for Windows (Farrugia, 1997)'
_computing_publication_material 'WinGX publication routines (Farrugia, 1999)'
_computing_structure_refinement 'SHELXL-97 (Sheldrick, 1997)'
_computing_structure_solution 'SHELXS-86 (Sheldrick, 1986)'
_diffrn_ambient_temperature 200(2)
_diffrn_measured_fraction_theta_full 0.969
_diffrn_measured_fraction_theta_max 0.969
_diffrn_measurement_device_type 'Bruker APEX2'
_diffrn_radiation_monochromator graphite
_diffrn_radiation_source 'fine-focus sealed tube'
_diffrn_radiation_type MoK\a
_diffrn_radiation_wavelength 0.71073
_diffrn_reflns_av_R_equivalents 0.0295
_diffrn_reflns_av_sigmaI/netI 0.0626
_diffrn_reflns_limit_h_max 15
_diffrn_reflns_limit_h_min -15
_diffrn_reflns_limit_k_max 16
_diffrn_reflns_limit_k_min -16
_diffrn_reflns_limit_l_max 23
_diffrn_reflns_limit_l_min -23
_diffrn_reflns_number 20421
_diffrn_reflns_theta_full 25.13
_diffrn_reflns_theta_max 25.13
_diffrn_reflns_theta_min 1.04
_exptl_absorpt_coefficient_mu 0.462
_exptl_absorpt_correction_T_max 0.9509
_exptl_absorpt_correction_T_min 0.8085
_exptl_absorpt_correction_type multi-scan
_exptl_crystal_colour brown(dark)
_exptl_crystal_density_diffrn 1.112
_exptl_crystal_density_method 'not measured'
_exptl_crystal_description prism
_exptl_crystal_F_000 1252
_exptl_crystal_size_max 0.48
_exptl_crystal_size_mid 0.40
_exptl_crystal_size_min 0.11
_refine_diff_density_max 1.671
_refine_diff_density_min -1.069
_refine_diff_density_rms 0.157
_refine_ls_extinction_method none
_refine_ls_goodness_of_fit_ref 1.041
_refine_ls_hydrogen_treatment constr
_refine_ls_matrix_type full
_refine_ls_number_parameters 661
_refine_ls_number_reflns 12418
_refine_ls_number_restraints 0
_refine_ls_restrained_S_all 1.041
_refine_ls_R_factor_all 0.0822
_refine_ls_R_factor_gt 0.0583
_refine_ls_shift/su_max 0.001
_refine_ls_shift/su_mean 0.000
_refine_ls_structure_factor_coef Fsqd
_refine_ls_weighting_details 'calc w=1/[\s^2^(Fo^2^)+(0.1124P)^2^+0.0000P] where P=(Fo^2^+2Fc^2^)/3'
_refine_ls_weighting_scheme calc
_refine_ls_wR_factor_gt 0.1696
_refine_ls_wR_factor_ref 0.1824
_reflns_number_gt 8716
_reflns_number_total 12418
_reflns_threshold_expression >2sigma(I)
_cod_data_source_file om6b00132_si_003.cif
_cod_data_source_block compound_11
_cod_original_cell_volume 3583.5(10)
_cod_database_code 4088492

loop_
_symmetry_equiv_pos_as_xyz
'x, y, z'
'-x, -y, -z'

loop_
_atom_site_label
_atom_site_type_symbol
_atom_site_fract_x
_atom_site_fract_y
_atom_site_fract_z
_atom_site_U_iso_or_equiv
_atom_site_adp_type
_atom_site_occupancy
_atom_site_symmetry_multiplicity
_atom_site_calc_flag
_atom_site_refinement_flags
C1 C 0.2408(4) 0.4981(3) 0.2277(2) 0.0354(11) Uani 1 1 d .
C2 C 0.1847(4) 0.5790(4) 0.1967(3) 0.0405(12) Uani 1 1 d .
C3 C 0.2110(4) 0.6691(4) 0.2025(3) 0.0491(13) Uani 1 1 d .
H3 H 0.1736 0.7242 0.1814 0.059 Uiso 1 1 calc R
C4 C 0.2892(4) 0.6814(4) 0.2375(3) 0.0539(15) Uani 1 1 d .
H4 H 0.3054 0.7442 0.2407 0.065 Uiso 1 1 calc R
C5 C 0.3441(4) 0.6017(4) 0.2680(3) 0.0559(15) Uani 1 1 d .
H5 H 0.3982 0.6102 0.2923 0.067 Uiso 1 1 calc R
C6 C 0.3215(4) 0.5082(4) 0.2636(3) 0.0444(13) Uani 1 1 d .
C7 C 0.3843(4) 0.4239(5) 0.2970(3) 0.0561(15) Uani 1 1 d .
H7 H 0.3575 0.3637 0.2891 0.067 Uiso 1 1 calc R
C8 C 0.1008(4) 0.5703(4) 0.1541(3) 0.0504(14) Uani 1 1 d .
H8 H 0.0821 0.5034 0.1631 0.060 Uiso 1 1 calc R
C9 C 0.0013(4) 0.6413(4) 0.1712(3) 0.0623(16) Uani 1 1 d .
H9A H -0.0501 0.6323 0.1427 0.093 Uiso 1 1 calc R
H9B H 0.0180 0.7074 0.1627 0.093 Uiso 1 1 calc R
H9C H -0.0275 0.6295 0.2193 0.093 Uiso 1 1 calc R
C10 C 0.1431(5) 0.5858(5) 0.0788(3) 0.076(2) Uani 1 1 d .
H10A H 0.0888 0.5799 0.0517 0.113 Uiso 1 1 calc R
H10B H 0.2037 0.5373 0.0672 0.113 Uiso 1 1 calc R
H10C H 0.1642 0.6503 0.0692 0.113 Uiso 1 1 calc R
C11 C 0.1014(4) -0.0496(4) 0.3403(2) 0.0436(13) Uani 1 1 d .
C12 C 0.0315(4) 0.0228(3) 0.3129(2) 0.0339(11) Uani 1 1 d .
C13 C -0.0498(5) -0.0972(5) 0.2727(3) 0.0615(17) Uani 1 1 d .
H13 H -0.1021 -0.1141 0.2500 0.074 Uiso 1 1 calc R
C14 C -0.0465(4) 0.0001(4) 0.2793(3) 0.0456(13) Uani 1 1 d .
C15 C 0.0198(5) -0.1688(5) 0.2979(3) 0.0658(17) Uani 1 1 d .
H15 H 0.0168 -0.2344 0.2921 0.079 Uiso 1 1 calc R
C16 C 0.0932(5) -0.1448(4) 0.3313(3) 0.0572(15) Uani 1 1 d .
H16 H 0.1409 -0.1948 0.3493 0.069 Uiso 1 1 calc R
C17 C 0.1597(6) -0.0671(5) 0.4542(3) 0.078(2) Uani 1 1 d .
H17A H 0.2134 -0.0533 0.4793 0.117 Uiso 1 1 calc R
H17B H 0.1583 -0.1368 0.4574 0.117 Uiso 1 1 calc R
H17C H 0.0914 -0.0348 0.4737 0.117 Uiso 1 1 calc R
C18 C 0.2944(5) -0.0756(5) 0.3482(3) 0.076(2) Uani 1 1 d .
H18A H 0.3462 -0.0613 0.3747 0.114 Uiso 1 1 calc R
H18B H 0.3104 -0.0487 0.3011 0.114 Uiso 1 1 calc R
H18C H 0.2964 -0.1455 0.3490 0.114 Uiso 1 1 calc R
C19 C 0.1848(4) -0.0303(4) 0.3793(3) 0.0502(14) Uani 1 1 d .
H19 H 0.1843 0.0411 0.3772 0.060 Uiso 1 1 calc R
C20 C -0.1319(4) 0.0755(5) 0.2559(3) 0.0603(16) Uani 1 1 d .
H20 H -0.1110 0.1409 0.2558 0.072 Uiso 1 1 calc R
C21 C -0.1537(5) 0.0617(6) 0.1848(3) 0.082(2) Uani 1 1 d .
H21A H -0.2085 0.1125 0.1720 0.123 Uiso 1 1 calc R
H21B H -0.1766 -0.0014 0.1850 0.123 Uiso 1 1 calc R
H21C H -0.0898 0.0653 0.1520 0.123 Uiso 1 1 calc R
C22 C -0.2327(6) 0.0683(7) 0.3067(4) 0.110(3) Uani 1 1 d .
H22A H -0.2200 0.0774 0.3525 0.165 Uiso 1 1 calc R
H22B H -0.2542 0.0046 0.3065 0.165 Uiso 1 1 calc R
H22C H -0.2881 0.1182 0.2935 0.165 Uiso 1 1 calc R
C23 C -0.0405(4) 0.2983(3) 0.4401(2) 0.0349(11) Uani 1 1 d .
C24 C 0.0170(4) 0.3016(4) 0.4932(3) 0.0464(13) Uani 1 1 d .
C25 C -0.1377(5) 0.3756(4) 0.5598(3) 0.0610(17) Uani 1 1 d .
H25 H -0.1713 0.4018 0.6009 0.073 Uiso 1 1 calc R
C26 C -0.0342(5) 0.3413(4) 0.5522(3) 0.0533(15) Uani 1 1 d .
H26 H 0.0040 0.3447 0.5883 0.064 Uiso 1 1 calc R
C27 C -0.1927(5) 0.3724(4) 0.5085(3) 0.0603(16) Uani 1 1 d .
H27 H -0.2653 0.3955 0.5146 0.072 Uiso 1 1 calc R
C28 C -0.1448(4) 0.3355(4) 0.4460(3) 0.0485(13) Uani 1 1 d .
C29 C -0.2108(4) 0.3381(5) 0.3903(3) 0.0616(17) Uani 1 1 d .
H29 H -0.1634 0.3175 0.3483 0.074 Uiso 1 1 calc R
C30 C -0.2670(5) 0.4389(6) 0.3737(4) 0.084(2) Uani 1 1 d .
H30A H -0.3073 0.4371 0.3366 0.125 Uiso 1 1 calc R
H30B H -0.2156 0.4836 0.3596 0.125 Uiso 1 1 calc R
H30C H -0.3143 0.4605 0.4141 0.125 Uiso 1 1 calc R
C31 C 0.1316(5) 0.2619(6) 0.4878(3) 0.0662(19) Uani 1 1 d .
H31 H 0.1608 0.2540 0.4389 0.079 Uiso 1 1 calc R
C32 C 0.0029(3) 0.1674(4) 0.3701(2) 0.0329(11) Uani 1 1 d .
H32 H -0.0352 0.1324 0.4065 0.039 Uiso 1 1 calc R
C33 C 0.1922(4) -0.0257(4) 0.1150(3) 0.0418(12) Uani 1 1 d .
C34 C 0.2851(5) -0.0840(4) 0.1147(3) 0.0559(15) Uani 1 1 d .
H34 H 0.3308 -0.0757 0.1454 0.067 Uiso 1 1 calc R
C35 C 0.3129(6) -0.1554(5) 0.0697(4) 0.075(2) Uani 1 1 d .
H35 H 0.3778 -0.1960 0.0692 0.090 Uiso 1 1 calc R
C36 C 0.2465(6) -0.1670(5) 0.0261(4) 0.079(2) Uani 1 1 d .
H36 H 0.2658 -0.2149 -0.0055 0.095 Uiso 1 1 calc R
C37 C 0.1246(6) -0.0395(5) 0.0720(3) 0.0696(18) Uani 1 1 d .
H37 H 0.0589 -0.0001 0.0730 0.083 Uiso 1 1 calc R
C38 C -0.1257(4) 0.4324(4) 0.2103(3) 0.0496(14) Uani 1 1 d .
H38 H -0.1084 0.4698 0.2427 0.060 Uiso 1 1 calc R
C39 C -0.0642(4) 0.3453(4) 0.1962(2) 0.0385(12) Uani 1 1 d .
C40 C -0.0904(4) 0.2931(5) 0.1469(3) 0.0544(15) Uani 1 1 d .
H40 H -0.0491 0.2340 0.1354 0.065 Uiso 1 1 calc R
C41 C -0.1766(5) 0.3277(5) 0.1149(3) 0.0683(18) Uani 1 1 d .
H41 H -0.1947 0.2915 0.0820 0.082 Uiso 1 1 calc R
C42 C -0.2359(5) 0.4137(5) 0.1303(3) 0.0650(17) Uani 1 1 d .
H42 H -0.2942 0.4371 0.1077 0.078 Uiso 1 1 calc R
C43 C -0.2117(5) 0.4658(5) 0.1780(3) 0.0647(17) Uani 1 1 d .
H43 H -0.2537 0.5249 0.1890 0.078 Uiso 1 1 calc R
C44 C 0.1494(7) 0.1678(7) 0.5278(6) 0.155(5) Uani 1 1 d .
H44A H 0.2243 0.1443 0.5224 0.232 Uiso 1 1 calc R
H44B H 0.1125 0.1212 0.5114 0.232 Uiso 1 1 calc R
H44C H 0.1230 0.1756 0.5759 0.232 Uiso 1 1 calc R
C45 C 0.1911(8) 0.3319(8) 0.5157(7) 0.171(5) Uani 1 1 d .
H45A H 0.1814 0.3951 0.4902 0.257 Uiso 1 1 calc R
H45B H 0.2656 0.3067 0.5107 0.257 Uiso 1 1 calc R
H45C H 0.1640 0.3384 0.5640 0.257 Uiso 1 1 calc R
C46 C 0.2613(3) 0.3550(4) 0.1726(2) 0.0333(11) Uani 1 1 d .
H46 H 0.3115 0.3845 0.1407 0.040 Uiso 1 1 calc R
C47 C 0.3782(8) 0.4287(8) 0.3730(5) 0.136(3) Uani 1 1 d .
H47A H 0.4199 0.3715 0.3918 0.204 Uiso 1 1 calc R
H47B H 0.3054 0.4311 0.3947 0.204 Uiso 1 1 calc R
H47C H 0.4055 0.4867 0.3815 0.204 Uiso 1 1 calc R
C48 C 0.5004(8) 0.4168(8) 0.2656(5) 0.136(3) Uani 1 1 d .
H48A H 0.5399 0.3610 0.2877 0.204 Uiso 1 1 calc R
H48B H 0.5277 0.4756 0.2724 0.204 Uiso 1 1 calc R
H48C H 0.5074 0.4093 0.2168 0.204 Uiso 1 1 calc R
C50 C 0.5556(5) 0.2257(6) 0.1525(4) 0.082(2) Uani 1 1 d .
H50A H 0.5889 0.2247 0.1932 0.122 Uiso 1 1 calc R
H50B H 0.5339 0.2926 0.1363 0.122 Uiso 1 1 calc R
H50C H 0.6053 0.1939 0.1169 0.122 Uiso 1 1 calc R
C51 C 0.4913(6) 0.0716(5) 0.2002(4) 0.083(2) Uani 1 1 d .
H51A H 0.5252 0.0746 0.2400 0.124 Uiso 1 1 calc R
H51B H 0.5402 0.0357 0.1661 0.124 Uiso 1 1 calc R
H51C H 0.4293 0.0391 0.2138 0.124 Uiso 1 1 calc R
C52 C 0.4058(4) 0.1737(4) 0.1083(2) 0.0400(12) Uani 1 1 d .
C53 C 0.2594(4) 0.2246(4) 0.0444(2) 0.0371(11) Uani 1 1 d .
C54 C 0.1758(5) 0.3734(5) -0.0123(4) 0.077(2) Uani 1 1 d .
H54A H 0.1088 0.4121 -0.0187 0.116 Uiso 1 1 calc R
H54B H 0.2133 0.3543 -0.0564 0.116 Uiso 1 1 calc R
H54C H 0.2176 0.4117 0.0080 0.116 Uiso 1 1 calc R
C55 C 0.3172(5) 0.1738(4) -0.0091(3) 0.0520(14) Uani 1 1 d .
H55 H 0.2879 0.1731 -0.0495 0.062 Uiso 1 1 calc R
C56 C 0.3040(4) 0.2227(3) 0.1037(2) 0.0341(11) Uani 1 1 d .
C57 C 0.0857(5) 0.2278(5) 0.0032(3) 0.0618(17) Uani 1 1 d .
H57A H 0.0720 0.1701 0.0331 0.093 Uiso 1 1 calc R
H57B H 0.1208 0.2089 -0.0415 0.093 Uiso 1 1 calc R
H57C H 0.0196 0.2689 -0.0018 0.093 Uiso 1 1 calc R
C58 C 0.1565(4) 0.2841(4) 0.0346(3) 0.0512(14) Uani 1 1 d .
H58 H 0.1194 0.3043 0.0798 0.061 Uiso 1 1 calc R
C59 C 0.1523(7) -0.1100(6) 0.0278(4) 0.085(2) Uani 1 1 d .
H59 H 0.1057 -0.1195 -0.0020 0.102 Uiso 1 1 calc R
C60 C -0.2918(6) 0.2666(6) 0.4093(4) 0.097(3) Uani 1 1 d .
H60A H -0.3331 0.2691 0.3722 0.145 Uiso 1 1 calc R
H60B H -0.3382 0.2844 0.4511 0.145 Uiso 1 1 calc R
H60C H -0.2555 0.2011 0.4167 0.145 Uiso 1 1 calc R
C61 C 0.1683(4) 0.0523(4) 0.1616(2) 0.0364(11) Uani 1 1 d .
C62 C 0.4594(4) 0.1258(4) 0.0525(3) 0.0519(14) Uani 1 1 d .
H62 H 0.5279 0.0930 0.0544 0.062 Uiso 1 1 calc R
C63 C 0.4148(5) 0.1251(4) -0.0049(3) 0.0574(16) Uani 1 1 d .
H63 H 0.4518 0.0908 -0.0419 0.069 Uiso 1 1 calc R
C64 C 0.0246(3) 0.3080(3) 0.2299(2) 0.0294(10) Uani 1 1 d .
C65 C 0.4596(4) 0.1724(4) 0.1702(3) 0.0535(15) Uani 1 1 d .
H65 H 0.4094 0.2072 0.2056 0.064 Uiso 1 1 calc R
N1 N 0.0446(3) 0.1232(3) 0.31456(18) 0.0313(9) Uani 1 1 d .
N2 N 0.0124(3) 0.2596(3) 0.37711(18) 0.0311(8) Uani 1 1 d .
N3 N 0.2130(3) 0.4029(3) 0.22453(18) 0.0299(8) Uani 1 1 d .
N4 N 0.2434(3) 0.2669(3) 0.16238(17) 0.0302(8) Uani 1 1 d .
O1 O 0.0894(3) 0.1180(2) 0.15711(16) 0.0422(8) Uani 1 1 d .
O2 O 0.2255(3) 0.0582(2) 0.20523(16) 0.0394(8) Uani 1 1 d .
Mo1 Mo 0.13728(3) 0.19517(3) 0.234426(19) 0.03057(14) Uani 1 1 d .
Mo2 Mo 0.10190(3) 0.33755(3) 0.298474(19) 0.03053(14) Uani 1 1 d .
Cl1 Cl 0.24754(9) 0.21273(9) 0.31637(6) 0.0408(3) Uani 1 1 d .
Cl2 Cl 0.01025(11) 0.48867(10) 0.33051(7) 0.0499(3) Uani 1 1 d .

loop_
_atom_site_aniso_label
_atom_site_aniso_U_11
_atom_site_aniso_U_22
_atom_site_aniso_U_33
_atom_site_aniso_U_23
_atom_site_aniso_U_13
_atom_site_aniso_U_12
C1 0.036(3) 0.033(3) 0.039(3) -0.005(2) -0.005(2) -0.008(2)
C2 0.042(3) 0.032(3) 0.049(3) -0.004(2) -0.009(2) -0.009(2)
C3 0.050(3) 0.037(3) 0.061(3) -0.006(3) -0.008(3) -0.007(3)
C4 0.057(4) 0.035(3) 0.074(4) -0.010(3) -0.011(3) -0.015(3)
C5 0.046(3) 0.063(4) 0.066(4) -0.022(3) -0.008(3) -0.019(3)
C6 0.039(3) 0.038(3) 0.057(3) -0.009(2) -0.002(2) -0.009(2)
C7 0.044(3) 0.060(4) 0.071(4) -0.013(3) -0.022(3) -0.007(3)
C8 0.060(4) 0.034(3) 0.061(4) -0.001(3) -0.022(3) -0.006(3)
C9 0.058(4) 0.056(4) 0.075(4) -0.003(3) -0.023(3) -0.001(3)
C10 0.083(5) 0.082(5) 0.062(4) -0.016(4) -0.020(3) 0.004(4)
C11 0.048(3) 0.039(3) 0.042(3) -0.005(2) 0.002(2) -0.008(2)
C12 0.038(3) 0.030(3) 0.034(2) -0.005(2) -0.002(2) -0.006(2)
C13 0.073(4) 0.060(4) 0.061(4) -0.016(3) -0.013(3) -0.028(4)
C14 0.047(3) 0.048(3) 0.046(3) -0.009(2) -0.005(2) -0.020(3)
C15 0.089(5) 0.039(4) 0.070(4) -0.008(3) -0.005(4) -0.017(4)
C16 0.062(4) 0.033(3) 0.074(4) 0.002(3) -0.010(3) -0.003(3)
C17 0.093(5) 0.087(5) 0.053(4) 0.007(3) -0.015(3) -0.015(4)
C18 0.053(4) 0.087(5) 0.086(5) -0.008(4) -0.021(3) 0.008(4)
C19 0.055(3) 0.034(3) 0.060(3) 0.003(3) -0.017(3) 0.005(3)
C20 0.043(3) 0.059(4) 0.087(4) -0.022(3) -0.022(3) -0.009(3)
C21 0.079(5) 0.098(6) 0.083(5) 0.001(4) -0.042(4) -0.026(4)
C22 0.058(5) 0.147(9) 0.122(7) -0.041(6) -0.018(5) 0.019(5)
C23 0.041(3) 0.030(3) 0.031(2) -0.007(2) 0.001(2) -0.002(2)
C24 0.055(3) 0.049(3) 0.037(3) -0.008(2) -0.007(2) -0.010(3)
C25 0.089(5) 0.049(4) 0.037(3) -0.013(3) 0.008(3) 0.002(3)
C26 0.073(4) 0.057(4) 0.034(3) -0.015(3) -0.006(3) -0.016(3)
C27 0.061(4) 0.051(4) 0.060(4) -0.013(3) 0.009(3) 0.011(3)
C28 0.047(3) 0.048(3) 0.046(3) -0.009(2) -0.001(2) 0.007(3)
C29 0.045(3) 0.079(5) 0.056(4) -0.012(3) -0.006(3) 0.012(3)
C30 0.054(4) 0.103(6) 0.081(5) 0.008(4) -0.013(3) 0.023(4)
C31 0.052(4) 0.113(6) 0.039(3) -0.017(3) -0.010(3) -0.017(4)
C32 0.026(2) 0.042(3) 0.029(2) 0.002(2) -0.0037(19) -0.003(2)
C33 0.043(3) 0.033(3) 0.050(3) -0.008(2) -0.002(2) -0.010(2)
C34 0.064(4) 0.042(3) 0.064(4) -0.017(3) -0.007(3) -0.008(3)
C35 0.068(4) 0.062(5) 0.094(5) -0.036(4) 0.007(4) -0.004(4)
C36 0.092(6) 0.066(5) 0.079(5) -0.040(4) 0.017(4) -0.022(4)
C37 0.074(4) 0.063(4) 0.077(4) -0.029(4) -0.019(4) -0.005(4)
C38 0.044(3) 0.045(3) 0.062(3) -0.007(3) -0.021(3) 0.002(3)
C39 0.031(3) 0.047(3) 0.039(3) -0.001(2) -0.008(2) -0.008(2)
C40 0.048(3) 0.060(4) 0.059(3) -0.016(3) -0.021(3) 0.003(3)
C41 0.055(4) 0.084(5) 0.073(4) -0.020(4) -0.036(3) 0.003(4)
C42 0.048(4) 0.072(5) 0.075(4) 0.003(4) -0.021(3) -0.001(3)
C43 0.059(4) 0.055(4) 0.081(4) -0.008(3) -0.028(3) 0.011(3)
C44 0.066(6) 0.105(8) 0.269(14) 0.006(9) -0.011(7) 0.039(5)
C45 0.107(8) 0.135(10) 0.295(16) 0.014(10) -0.102(9) -0.035(7)
C46 0.027(2) 0.039(3) 0.033(2) 0.002(2) -0.007(2) -0.001(2)
C47 0.133(6) 0.137(6) 0.114(5) 0.008(5) -0.020(4) 0.051(5)
C48 0.133(6) 0.137(6) 0.114(5) 0.008(5) -0.020(4) 0.051(5)
C50 0.062(4) 0.094(6) 0.100(5) -0.007(4) -0.035(4) -0.024(4)
C51 0.085(5) 0.079(5) 0.088(5) 0.011(4) -0.042(4) -0.005(4)
C52 0.033(3) 0.038(3) 0.046(3) -0.007(2) 0.000(2) -0.001(2)
C53 0.044(3) 0.034(3) 0.032(2) -0.003(2) -0.002(2) -0.005(2)
C54 0.086(5) 0.049(4) 0.101(5) 0.003(4) -0.048(4) 0.003(4)
C55 0.063(4) 0.055(4) 0.038(3) -0.011(3) -0.003(3) -0.009(3)
C56 0.035(3) 0.032(3) 0.034(2) -0.007(2) 0.001(2) -0.004(2)
C57 0.061(4) 0.071(5) 0.060(4) 0.001(3) -0.027(3) -0.016(3)
C58 0.047(3) 0.066(4) 0.040(3) -0.009(3) -0.013(2) 0.005(3)
C59 0.099(6) 0.081(6) 0.085(5) -0.037(4) -0.025(4) -0.010(5)
C60 0.092(6) 0.097(6) 0.112(6) -0.019(5) -0.041(5) -0.012(5)
C61 0.035(3) 0.036(3) 0.038(3) 0.000(2) -0.004(2) -0.006(2)
C62 0.045(3) 0.044(3) 0.060(4) -0.013(3) 0.007(3) 0.004(3)
C63 0.062(4) 0.054(4) 0.050(3) -0.018(3) 0.012(3) -0.001(3)
C64 0.031(2) 0.029(3) 0.029(2) -0.0042(19) 0.0012(19) -0.008(2)
C65 0.038(3) 0.070(4) 0.050(3) -0.009(3) -0.014(2) 0.011(3)
N1 0.033(2) 0.029(2) 0.032(2) -0.0023(16) -0.0062(16) -0.0052(17)
N2 0.031(2) 0.033(2) 0.0295(19) -0.0075(16) -0.0052(16) -0.0010(17)
N3 0.030(2) 0.029(2) 0.031(2) -0.0065(16) -0.0031(16) -0.0026(16)
N4 0.031(2) 0.028(2) 0.0297(19) -0.0029(16) -0.0031(16) -0.0013(16)
O1 0.047(2) 0.039(2) 0.0443(19) -0.0096(16) -0.0149(16) -0.0041(17)
O2 0.0413(19) 0.040(2) 0.0377(18) -0.0058(15) -0.0133(15) 0.0009(16)
Mo1 0.0304(2) 0.0294(3) 0.0304(2) -0.00415(17) -0.00247(17) -0.00023(17)
Mo2 0.0312(2) 0.0318(3) 0.0295(2) -0.00649(17) -0.00489(17) -0.00430(18)
Cl1 0.0381(7) 0.0458(8) 0.0400(6) -0.0054(5) -0.0115(5) -0.0028(6)
Cl2 0.0534(8) 0.0433(8) 0.0529(8) -0.0149(6) -0.0069(6) 0.0005(6)

loop_
_atom_type_symbol
_atom_type_description
_atom_type_scat_dispersion_real
_atom_type_scat_dispersion_imag
_atom_type_scat_source
C C 0.0033 0.0016 'International Tables Vol C Tables 4.2.6.8 and 6.1.1.4'
H H 0.0000 0.0000 'International Tables Vol C Tables 4.2.6.8 and 6.1.1.4'
N N 0.0061 0.0033 'International Tables Vol C Tables 4.2.6.8 and 6.1.1.4'
O O 0.0106 0.0060 'International Tables Vol C Tables 4.2.6.8 and 6.1.1.4'
Mo Mo -1.6832 0.6857 'International Tables Vol C Tables 4.2.6.8 and 6.1.1.4'
Cl Cl 0.1484 0.1585 'International Tables Vol C Tables 4.2.6.8 and 6.1.1.4'

loop_
_geom_angle_atom_site_label_1
_geom_angle_atom_site_label_2
_geom_angle_atom_site_label_3
_geom_angle
C6 C1 C2 120.9(4)
C6 C1 N3 119.3(4)
C2 C1 N3 119.7(4)
C3 C2 C1 118.3(5)
C3 C2 C8 119.3(5)
C1 C2 C8 122.3(4)
C4 C3 C2 122.2(5)
C4 C3 H3 118.9
C2 C3 H3 118.9
C3 C4 C5 119.3(5)
C3 C4 H4 120.4
C5 C4 H4 120.4
C4 C5 C6 121.3(5)
C4 C5 H5 119.4
C6 C5 H5 119.4
C1 C6 C5 118.0(5)
C1 C6 C7 122.8(5)
C5 C6 C7 119.2(5)
C6 C7 C47 113.3(6)
C6 C7 C48 110.7(6)
C47 C7 C48 107.4(6)
C6 C7 H7 108.4
C47 C7 H7 108.4
C48 C7 H7 108.4
C2 C8 C10 109.9(5)
C2 C8 C9 112.8(5)
C10 C8 C9 109.5(5)
C2 C8 H8 108.1
C10 C8 H8 108.1
C9 C8 H8 108.1
C8 C9 H9A 109.5
C8 C9 H9B 109.5
H9A C9 H9B 109.5
C8 C9 H9C 109.5
H9A C9 H9C 109.5
H9B C9 H9C 109.5
C8 C10 H10A 109.5
C8 C10 H10B 109.5
H10A C10 H10B 109.5
C8 C10 H10C 109.5
H10A C10 H10C 109.5
H10B C10 H10C 109.5
C16 C11 C12 117.9(5)
C16 C11 C19 118.5(5)
C12 C11 C19 123.6(5)
C11 C12 C14 120.9(5)
C11 C12 N1 119.5(4)
C14 C12 N1 119.4(4)
C15 C13 C14 122.0(6)
C15 C13 H13 119.0
C14 C13 H13 119.0
C13 C14 C12 117.7(5)
C13 C14 C20 119.4(5)
C12 C14 C20 122.7(5)
C16 C15 C13 119.0(6)
C16 C15 H15 120.5
C13 C15 H15 120.5
C15 C16 C11 122.5(6)
C15 C16 H16 118.8
C11 C16 H16 118.8
C19 C17 H17A 109.5
C19 C17 H17B 109.5
H17A C17 H17B 109.5
C19 C17 H17C 109.5
H17A C17 H17C 109.5
H17B C17 H17C 109.5
C19 C18 H18A 109.5
C19 C18 H18B 109.5
H18A C18 H18B 109.5
C19 C18 H18C 109.5
H18A C18 H18C 109.5
H18B C18 H18C 109.5
C11 C19 C17 109.9(5)
C11 C19 C18 111.9(5)
C17 C19 C18 110.7(5)
C11 C19 H19 108.0
C17 C19 H19 108.0
C18 C19 H19 108.0
C14 C20 C21 112.7(5)
C14 C20 C22 108.3(6)
C21 C20 C22 108.6(5)
C14 C20 H20 109.1
C21 C20 H20 109.1
C22 C20 H20 109.1
C20 C21 H21A 109.5
C20 C21 H21B 109.5
H21A C21 H21B 109.5
C20 C21 H21C 109.5
H21A C21 H21C 109.5
H21B C21 H21C 109.5
C20 C22 H22A 109.5
C20 C22 H22B 109.5
H22A C22 H22B 109.5
C20 C22 H22C 109.5
H22A C22 H22C 109.5
H22B C22 H22C 109.5
C28 C23 C24 120.8(5)
C28 C23 N2 119.9(4)
C24 C23 N2 119.2(4)
C26 C24 C23 118.4(5)
C26 C24 C31 119.8(5)
C23 C24 C31 121.9(5)
C27 C25 C26 119.8(5)
C27 C25 H25 120.1
C26 C25 H25 120.1
C25 C26 C24 121.6(5)
C25 C26 H26 119.2
C24 C26 H26 119.2
C25 C27 C28 121.6(6)
C25 C27 H27 119.2
C28 C27 H27 119.2
C23 C28 C27 117.7(5)
C23 C28 C29 123.9(5)
C27 C28 C29 118.4(5)
C28 C29 C30 112.5(6)
C28 C29 C60 111.0(5)
C30 C29 C60 109.4(5)
C28 C29 H29 107.9
C30 C29 H29 107.9
C60 C29 H29 107.9
C29 C30 H30A 109.5
C29 C30 H30B 109.5
H30A C30 H30B 109.5
C29 C30 H30C 109.5
H30A C30 H30C 109.5
H30B C30 H30C 109.5
C44 C31 C24 112.1(6)
C44 C31 C45 107.1(7)
C24 C31 C45 110.0(7)
C44 C31 H31 109.2
C24 C31 H31 109.2
C45 C31 H31 109.2
N1 C32 N2 122.8(4)
N1 C32 H32 118.6
N2 C32 H32 118.6
C34 C33 C37 119.9(5)
C34 C33 C61 118.0(5)
C37 C33 C61 122.1(5)
C33 C34 C35 120.0(6)
C33 C34 H34 120.0
C35 C34 H34 120.0
C36 C35 C34 119.6(7)
C36 C35 H35 120.2
C34 C35 H35 120.2
C35 C36 C59 120.2(6)
C35 C36 H36 119.9
C59 C36 H36 119.9
C59 C37 C33 119.8(7)
C59 C37 H37 120.1
C33 C37 H37 120.1
C43 C38 C39 121.4(6)
C43 C38 H38 119.3
C39 C38 H38 119.3
C38 C39 C40 117.8(5)
C38 C39 C64 122.6(5)
C40 C39 C64 119.6(5)
C41 C40 C39 120.1(6)
C41 C40 H40 119.9
C39 C40 H40 119.9
C42 C41 C40 120.5(6)
C42 C41 H41 119.8
C40 C41 H41 119.8
C43 C42 C41 120.4(6)
C43 C42 H42 119.8
C41 C42 H42 119.8
C42 C43 C38 119.8(6)
C42 C43 H43 120.1
C38 C43 H43 120.1
C31 C44 H44A 109.5
C31 C44 H44B 109.5
H44A C44 H44B 109.5
C31 C44 H44C 109.5
H44A C44 H44C 109.5
H44B C44 H44C 109.5
C31 C45 H45A 109.5
C31 C45 H45B 109.5
H45A C45 H45B 109.5
C31 C45 H45C 109.5
H45A C45 H45C 109.5
H45B C45 H45C 109.5
N3 C46 N4 123.4(4)
N3 C46 H46 118.3
N4 C46 H46 118.3
C7 C47 H47A 109.5
C7 C47 H47B 109.5
H47A C47 H47B 109.5
C7 C47 H47C 109.5
H47A C47 H47C 109.5
H47B C47 H47C 109.5
C7 C48 H48A 109.5
C7 C48 H48B 109.5
H48A C48 H48B 109.5
C7 C48 H48C 109.5
H48A C48 H48C 109.5
H48B C48 H48C 109.5
C65 C50 H50A 109.5
C65 C50 H50B 109.5
H50A C50 H50B 109.5
C65 C50 H50C 109.5
H50A C50 H50C 109.5
H50B C50 H50C 109.5
C65 C51 H51A 109.5
C65 C51 H51B 109.5
H51A C51 H51B 109.5
C65 C51 H51C 109.5
H51A C51 H51C 109.5
H51B C51 H51C 109.5
C62 C52 C56 118.2(5)
C62 C52 C65 118.6(5)
C56 C52 C65 123.2(4)
C55 C53 C56 117.7(5)
C55 C53 C58 119.5(5)
C56 C53 C58 122.6(4)
C58 C54 H54A 109.5
C58 C54 H54B 109.5
H54A C54 H54B 109.5
C58 C54 H54C 109.5
H54A C54 H54C 109.5
H54B C54 H54C 109.5
C63 C55 C53 121.9(5)
C63 C55 H55 119.1
C53 C55 H55 119.1
C53 C56 C52 120.9(4)
C53 C56 N4 119.5(4)
C52 C56 N4 119.5(4)
C58 C57 H57A 109.5
C58 C57 H57B 109.5
H57A C57 H57B 109.5
C58 C57 H57C 109.5
H57A C57 H57C 109.5
H57B C57 H57C 109.5
C53 C58 C54 109.5(5)
C53 C58 C57 112.2(5)
C54 C58 C57 108.4(5)
C53 C58 H58 108.9
C54 C58 H58 108.9
C57 C58 H58 108.9
C36 C59 C37 120.4(7)
C36 C59 H59 119.8
C37 C59 H59 119.8
C29 C60 H60A 109.5
C29 C60 H60B 109.5
H60A C60 H60B 109.5
C29 C60 H60C 109.5
H60A C60 H60C 109.5
H60B C60 H60C 109.5
O2 C61 O1 118.1(5)
O2 C61 C33 121.3(5)
O1 C61 C33 120.6(4)
O2 C61 Mo1 58.6(3)
O1 C61 Mo1 59.6(2)
C33 C61 Mo1 175.0(3)
C63 C62 C52 121.1(5)
C63 C62 H62 119.4
C52 C62 H62 119.4
C55 C63 C62 120.2(5)
C55 C63 H63 119.9
C62 C63 H63 119.9
C39 C64 Mo2 141.7(4)
C39 C64 Mo1 142.1(4)
Mo2 C64 Mo1 76.16(16)
C51 C65 C52 112.6(5)
C51 C65 C50 109.7(5)
C52 C65 C50 110.7(5)
C51 C65 H65 107.9
C52 C65 H65 107.9
C50 C65 H65 107.9
C32 N1 C12 118.3(4)
C32 N1 Mo1 120.1(3)
C12 N1 Mo1 121.5(3)
C32 N2 C23 116.0(4)
C32 N2 Mo2 119.5(3)
C23 N2 Mo2 124.5(3)
C46 N3 C1 116.4(4)
C46 N3 Mo2 119.4(3)
C1 N3 Mo2 124.2(3)
C46 N4 C56 117.0(4)
C46 N4 Mo1 119.8(3)
C56 N4 Mo1 123.0(3)
C61 O1 Mo1 90.1(3)
C61 O2 Mo1 91.9(3)
C64 Mo1 N1 91.65(15)
C64 Mo1 N4 91.75(15)
N1 Mo1 N4 173.03(14)
C64 Mo1 O2 155.37(16)
N1 Mo1 O2 90.60(13)
N4 Mo1 O2 88.84(13)
C64 Mo1 O1 95.61(16)
N1 Mo1 O1 92.37(13)
N4 Mo1 O1 93.34(13)
O2 Mo1 O1 59.79(12)
C64 Mo1 Cl1 111.22(13)
N1 Mo1 Cl1 86.92(10)
N4 Mo1 Cl1 86.18(10)
O2 Mo1 Cl1 93.39(9)
O1 Mo1 Cl1 153.17(10)
C64 Mo1 Mo2 50.76(13)
N1 Mo1 Mo2 88.79(11)
N4 Mo1 Mo2 88.65(10)
O2 Mo1 Mo2 153.84(9)
O1 Mo1 Mo2 146.37(9)
Cl1 Mo1 Mo2 60.47(3)
C64 Mo1 C61 125.91(17)
N1 Mo1 C61 92.82(14)
N4 Mo1 C61 90.10(14)
O2 Mo1 C61 29.46(13)
O1 Mo1 C61 30.36(14)
Cl1 Mo1 C61 122.84(12)
Mo2 Mo1 C61 176.38(11)
C64 Mo2 N2 92.47(15)
C64 Mo2 N3 92.93(15)
N2 Mo2 N3 171.07(14)
C64 Mo2 Cl2 102.04(14)
N2 Mo2 Cl2 92.89(11)
N3 Mo2 Cl2 92.94(11)
C64 Mo2 Mo1 53.08(13)
N2 Mo2 Mo1 88.83(10)
N3 Mo2 Mo1 88.72(10)
Cl2 Mo2 Mo1 155.12(4)
C64 Mo2 Cl1 112.26(14)
N2 Mo2 Cl1 86.23(10)
N3 Mo2 Cl1 85.14(10)
Cl2 Mo2 Cl1 145.70(5)
Mo1 Mo2 Cl1 59.18(3)
Mo1 Cl1 Mo2 60.36(3)

loop_
_geom_bond_atom_site_label_1
_geom_bond_atom_site_label_2
_geom_bond_distance
C1 C6 1.402(7)
C1 C2 1.404(7)
C1 N3 1.452(6)
C2 C3 1.383(7)
C2 C8 1.520(7)
C3 C4 1.372(8)
C3 H3 0.9500
C4 C5 1.381(8)
C4 H4 0.9500
C5 C6 1.406(7)
C5 H5 0.9500
C6 C7 1.500(8)
C7 C47 1.515(10)
C7 C48 1.541(10)
C7 H7 1.0000
C8 C10 1.521(8)
C8 C9 1.532(8)
C8 H8 1.0000
C9 H9A 0.9800
C9 H9B 0.9800
C9 H9C 0.9800
C10 H10A 0.9800
C10 H10B 0.9800
C10 H10C 0.9800
C11 C16 1.393(7)
C11 C12 1.394(7)
C11 C19 1.511(7)
C12 C14 1.401(7)
C12 N1 1.454(6)
C13 C15 1.368(9)
C13 C14 1.397(8)
C13 H13 0.9500
C14 C20 1.519(8)
C15 C16 1.355(8)
C15 H15 0.9500
C16 H16 0.9500
C17 C19 1.532(8)
C17 H17A 0.9800
C17 H17B 0.9800
C17 H17C 0.9800
C18 C19 1.540(8)
C18 H18A 0.9800
C18 H18B 0.9800
C18 H18C 0.9800
C19 H19 1.0000
C20 C21 1.529(8)
C20 C22 1.539(9)
C20 H20 1.0000
C21 H21A 0.9800
C21 H21B 0.9800
C21 H21C 0.9800
C22 H22A 0.9800
C22 H22B 0.9800
C22 H22C 0.9800
C23 C28 1.380(7)
C23 C24 1.404(7)
C23 N2 1.451(6)
C24 C26 1.386(7)
C24 C31 1.512(8)
C25 C27 1.352(8)
C25 C26 1.359(8)
C25 H25 0.9500
C26 H26 0.9500
C27 C28 1.415(7)
C27 H27 0.9500
C28 C29 1.511(8)
C29 C30 1.528(9)
C29 C60 1.548(9)
C29 H29 1.0000
C30 H30A 0.9800
C30 H30B 0.9800
C30 H30C 0.9800
C31 C44 1.482(11)
C31 C45 1.541(11)
C31 H31 1.0000
C32 N1 1.327(6)
C32 N2 1.347(6)
C32 H32 0.9500
C33 C34 1.361(8)
C33 C37 1.377(8)
C33 C61 1.477(7)
C34 C35 1.387(8)
C34 H34 0.9500
C35 C36 1.364(10)
C35 H35 0.9500
C36 C59 1.364(10)
C36 H36 0.9500
C37 C59 1.366(9)
C37 H37 0.9500
C38 C43 1.386(8)
C38 C39 1.390(7)
C38 H38 0.9500
C39 C40 1.400(7)
C39 C64 1.442(6)
C40 C41 1.388(8)
C40 H40 0.9500
C41 C42 1.372(9)
C41 H41 0.9500
C42 C43 1.362(9)
C42 H42 0.9500
C43 H43 0.9500
C44 H44A 0.9800
C44 H44B 0.9800
C44 H44C 0.9800
C45 H45A 0.9800
C45 H45B 0.9800
C45 H45C 0.9800
C46 N3 1.317(6)
C46 N4 1.337(6)
C46 H46 0.9500
C47 H47A 0.9800
C47 H47B 0.9800
C47 H47C 0.9800
C48 H48A 0.9800
C48 H48B 0.9800
C48 H48C 0.9800
C50 C65 1.535(8)
C50 H50A 0.9800
C50 H50B 0.9800
C50 H50C 0.9800
C51 C65 1.507(8)
C51 H51A 0.9800
C51 H51B 0.9800
C51 H51C 0.9800
C52 C62 1.395(7)
C52 C56 1.418(7)
C52 C65 1.517(7)
C53 C55 1.400(7)
C53 C56 1.400(6)
C53 C58 1.507(7)
C54 C58 1.517(8)
C54 H54A 0.9800
C54 H54B 0.9800
C54 H54C 0.9800
C55 C63 1.367(8)
C55 H55 0.9500
C56 N4 1.446(6)
C57 C58 1.546(8)
C57 H57A 0.9800
C57 H57B 0.9800
C57 H57C 0.9800
C58 H58 1.0000
C59 H59 0.9500
C60 H60A 0.9800
C60 H60B 0.9800
C60 H60C 0.9800
C61 O2 1.254(6)
C61 O1 1.288(6)
C61 Mo1 2.547(5)
C62 C63 1.371(8)
C62 H62 0.9500
C63 H63 0.9500
C64 Mo2 1.942(4)
C64 Mo1 2.004(5)
C65 H65 1.0000
N1 Mo1 2.115(3)
N2 Mo2 2.118(4)
N3 Mo2 2.139(3)
N4 Mo1 2.122(3)
O1 Mo1 2.196(3)
O2 Mo1 2.176(3)
Mo1 Cl1 2.4052(13)
Mo1 Mo2 2.4343(6)
Mo2 Cl2 2.3749(14)
Mo2 Cl1 2.4369(13)
